data_1514872
loop_
_publ_author_name
'Xiao, Jinchong'
'Xiao, Xuyu'
'Zhao, Yanlei'
'Wu, Bo'
'Liu, Zhenying'
'Zhang, Xuemin'
'Wang, Sujuan'
'Zhao, Xiaohui'
'Liu, Lei'
'Jiang, Li'

_publ_section_title
;
 Synthesis, physical properties and self-assembly behavior of azole-fused
 pyrene derivatives.
;
_journal_issue 12
_journal_name_full Nanoscale
_journal_page_first 5420
_journal_page_last 5425
_journal_paper_doi 10.1039/c3nr00523b
_journal_volume 5
_journal_year 2013
_chemical_formula_moiety 'C16 H8 N2 Se'
_chemical_formula_sum 'C16 H8 N2 Se'
_chemical_formula_weight 307.20
_chemical_name_systematic
;
?
;
_space_group_IT_number 14
_symmetry_cell_setting monoclinic
_symmetry_space_group_name_Hall '-P 2yn'
_symmetry_space_group_name_H-M 'P 1 21/n 1'
_atom_sites_solution_hydrogens geom
_atom_sites_solution_primary direct
_atom_sites_solution_secondary difmap
_audit_creation_method SHELXL-97
_cell_angle_alpha 90.00
_cell_angle_beta 105.4630(10)
_cell_angle_gamma 90.00
_cell_formula_units_Z 4
_cell_length_a 9.9546(7)
_cell_length_b 9.6031(7)
_cell_length_c 12.4807(9)
_cell_measurement_reflns_used 3388
_cell_measurement_temperature 296(2)
_cell_measurement_theta_max 28.08
_cell_measurement_theta_min 2.71
_cell_volume 1149.91(14)
_computing_cell_refinement 'Bruker SAINT'
_computing_data_collection 'Bruker APEX2'
_computing_data_reduction 'Bruker SAINT'
_computing_molecular_graphics 'Bruker SHELXTL'
_computing_publication_material 'Bruker SHELXTL'
_computing_structure_refinement 'SHELXL-97 (Sheldrick, 2008)'
_computing_structure_solution 'SHELXS-97 (Sheldrick, 2008)'
_diffrn_ambient_temperature 296(2)
_diffrn_measured_fraction_theta_full 0.981
_diffrn_measured_fraction_theta_max 0.981
_diffrn_measurement_device_type 'Bruker APEX-II CCD'
_diffrn_measurement_method '\f and \w scans'
_diffrn_radiation_monochromator graphite
_diffrn_radiation_source 'fine-focus sealed tube'
_diffrn_radiation_type MoK\a
_diffrn_radiation_wavelength 0.71073
_diffrn_reflns_av_R_equivalents 0.0143
_diffrn_reflns_av_sigmaI/netI 0.0180
_diffrn_reflns_limit_h_max 13
_diffrn_reflns_limit_h_min -6
_diffrn_reflns_limit_k_max 12
_diffrn_reflns_limit_k_min -12
_diffrn_reflns_limit_l_max 16
_diffrn_reflns_limit_l_min -16
_diffrn_reflns_number 7153
_diffrn_reflns_theta_full 28.23
_diffrn_reflns_theta_max 28.23
_diffrn_reflns_theta_min 2.34
_exptl_absorpt_coefficient_mu 3.248
_exptl_absorpt_correction_T_max 0.7371
_exptl_absorpt_correction_T_min 0.5773
_exptl_absorpt_correction_type multi-scan
_exptl_crystal_colour yellow
_exptl_crystal_density_diffrn 1.774
_exptl_crystal_density_method 'not measured'
_exptl_crystal_description Block
_exptl_crystal_F_000 608
_exptl_crystal_size_max 0.19
_exptl_crystal_size_mid 0.18
_exptl_crystal_size_min 0.10
_refine_diff_density_max 0.314
_refine_diff_density_min -0.359
_refine_diff_density_rms 0.052
_refine_ls_extinction_coef 0.0059(7)
_refine_ls_extinction_expression Fc^*^=kFc[1+0.001xFc^2^\l^3^/sin(2\q)]^-1/4^
_refine_ls_extinction_method SHELXL
_refine_ls_goodness_of_fit_ref 1.041
_refine_ls_hydrogen_treatment constr
_refine_ls_matrix_type full
_refine_ls_number_parameters 173
_refine_ls_number_reflns 2794
_refine_ls_number_restraints 0
_refine_ls_restrained_S_all 1.041
_refine_ls_R_factor_all 0.0303
_refine_ls_R_factor_gt 0.0241
_refine_ls_shift/su_max 0.001
_refine_ls_shift/su_mean 0.000
_refine_ls_structure_factor_coef Fsqd
_refine_ls_weighting_details 'calc w=1/[\s^2^(Fo^2^)+(0.0339P)^2^+0.2703P] where P=(Fo^2^+2Fc^2^)/3'
_refine_ls_weighting_scheme calc
_refine_ls_wR_factor_gt 0.0609
_refine_ls_wR_factor_ref 0.0633
_reflns_number_gt 2400
_reflns_number_total 2794
_reflns_threshold_expression >2sigma(I)
_cod_data_source_file c3nr00523b.txt
_cod_data_source_block xjc5_0m
_cod_depositor_comments
;
The following automatic conversions were performed:

'_symmetry_cell_setting' value 'Monoclinic' changed to 'monoclinic'
according to
/usr/data/users/saulius/automatic-downloads/retrospective/RSC/lib/dictionaries/cif_core.dic
dictionary named 'cif_core.dic' version 2.4.2 from 2011-04-26.

Automatic conversion script
Id: cif_fix_values 2281 2013-09-26 08:29:07Z andrius 
;
_cod_original_sg_symbol_H-M 'P2(1)/n '
_cod_database_code 1514872

loop_
_symmetry_equiv_pos_as_xyz
'x, y, z'
'-x+1/2, y+1/2, -z+1/2'
'-x, -y, -z'
'x-1/2, -y-1/2, z-1/2'

loop_
_atom_site_label
_atom_site_type_symbol
_atom_site_fract_x
_atom_site_fract_y
_atom_site_fract_z
_atom_site_U_iso_or_equiv
_atom_site_adp_type
_atom_site_occupancy
_atom_site_symmetry_multiplicity
_atom_site_calc_flag
_atom_site_refinement_flags
Se1 Se 0.976871(19) -0.09763(2) 0.628117(16) 0.04251(9) Uani 1 1 d .
N1 N 0.85471(17) -0.11283(16) 0.71080(14) 0.0420(4) Uani 1 1 d .
N2 N 0.87483(15) 0.03347(15) 0.53932(12) 0.0356(3) Uani 1 1 d .
C1 C 0.75196(17) -0.02641(17) 0.66937(13) 0.0318(3) Uani 1 1 d .
C2 C 0.76265(17) 0.05463(17) 0.57387(13) 0.0299(3) Uani 1 1 d .
C3 C 0.65383(16) 0.15408(16) 0.52236(13) 0.0291(3) Uani 1 1 d .
C4 C 0.66118(18) 0.23422(19) 0.43144(14) 0.0372(4) Uani 1 1 d .
H4 H 0.7361 0.2237 0.4008 0.045 Uiso 1 1 calc R
C5 C 0.5571(2) 0.3300(2) 0.38609(16) 0.0447(4) Uani 1 1 d .
H5 H 0.5632 0.3836 0.3255 0.054 Uiso 1 1 calc R
C6 C 0.4455(2) 0.3466(2) 0.42975(16) 0.0425(4) Uani 1 1 d .
H6 H 0.3770 0.4116 0.3986 0.051 Uiso 1 1 calc R
C7 C 0.43331(17) 0.26643(17) 0.52112(14) 0.0346(4) Uani 1 1 d .
C8 C 0.31712(18) 0.2819(2) 0.56736(16) 0.0426(4) Uani 1 1 d .
H8 H 0.2478 0.3462 0.5363 0.051 Uiso 1 1 calc R
C9 C 0.30640(19) 0.2048(2) 0.65527(17) 0.0436(4) Uani 1 1 d .
H9 H 0.2292 0.2162 0.6830 0.052 Uiso 1 1 calc R
C10 C 0.41145(19) 0.10606(18) 0.70656(16) 0.0363(4) Uani 1 1 d .
C11 C 0.4033(2) 0.0273(2) 0.80003(16) 0.0451(4) Uani 1 1 d .
H11 H 0.3265 0.0379 0.8285 0.054 Uiso 1 1 calc R
C12 C 0.5062(2) -0.0642(2) 0.84953(17) 0.0474(5) Uani 1 1 d .
H12 H 0.4992 -0.1143 0.9116 0.057 Uiso 1 1 calc R
C13 C 0.6215(2) -0.0831(2) 0.80798(16) 0.0420(4) Uani 1 1 d .
H13 H 0.6910 -0.1456 0.8422 0.050 Uiso 1 1 calc R
C14 C 0.63274(17) -0.00850(18) 0.71514(13) 0.0320(3) Uani 1 1 d .
C15 C 0.52844(17) 0.08806(16) 0.66376(14) 0.0298(3) Uani 1 1 d .
C16 C 0.53936(16) 0.16888(16) 0.56883(13) 0.0292(3) Uani 1 1 d .

loop_
_atom_site_aniso_label
_atom_site_aniso_U_11
_atom_site_aniso_U_22
_atom_site_aniso_U_33
_atom_site_aniso_U_23
_atom_site_aniso_U_13
_atom_site_aniso_U_12
Se1 0.03530(11) 0.05101(14) 0.04245(13) 0.00656(8) 0.01251(8) 0.01403(8)
N1 0.0405(8) 0.0471(9) 0.0398(8) 0.0083(7) 0.0130(7) 0.0087(7)
N2 0.0335(7) 0.0397(8) 0.0358(8) 0.0024(6) 0.0127(6) 0.0064(6)
C1 0.0320(8) 0.0326(8) 0.0309(8) -0.0004(7) 0.0085(7) 0.0012(6)
C2 0.0298(8) 0.0317(8) 0.0281(8) -0.0025(6) 0.0078(6) -0.0001(6)
C3 0.0291(8) 0.0279(7) 0.0301(8) -0.0028(6) 0.0078(6) 0.0003(6)
C4 0.0385(9) 0.0395(9) 0.0360(9) 0.0039(7) 0.0140(7) 0.0021(7)
C5 0.0512(11) 0.0441(11) 0.0406(10) 0.0107(8) 0.0155(9) 0.0057(9)
C6 0.0425(10) 0.0404(10) 0.0424(10) 0.0035(8) 0.0077(8) 0.0117(8)
C7 0.0330(8) 0.0334(9) 0.0363(9) -0.0055(7) 0.0073(7) 0.0031(7)
C8 0.0343(9) 0.0439(10) 0.0491(10) -0.0050(9) 0.0103(8) 0.0099(8)
C9 0.0331(9) 0.0494(10) 0.0521(11) -0.0090(9) 0.0180(8) 0.0031(8)
C10 0.0350(9) 0.0385(9) 0.0383(9) -0.0100(7) 0.0151(7) -0.0053(7)
C11 0.0445(10) 0.0516(12) 0.0466(11) -0.0050(9) 0.0250(9) -0.0072(9)
C12 0.0559(12) 0.0523(11) 0.0407(10) 0.0047(8) 0.0245(9) -0.0075(9)
C13 0.0430(10) 0.0443(10) 0.0402(10) 0.0070(8) 0.0137(8) 0.0005(8)
C14 0.0334(8) 0.0333(8) 0.0301(8) -0.0018(6) 0.0097(7) -0.0023(6)
C15 0.0289(7) 0.0310(8) 0.0304(8) -0.0064(6) 0.0094(6) -0.0034(6)
C16 0.0292(7) 0.0290(8) 0.0292(8) -0.0059(6) 0.0073(6) -0.0013(6)

loop_
_atom_type_symbol
_atom_type_description
_atom_type_scat_dispersion_real
_atom_type_scat_dispersion_imag
_atom_type_scat_source
C C 0.0033 0.0016 'International Tables Vol C Tables 4.2.6.8 and 6.1.1.4'
H H 0.0000 0.0000 'International Tables Vol C Tables 4.2.6.8 and 6.1.1.4'
N N 0.0061 0.0033 'International Tables Vol C Tables 4.2.6.8 and 6.1.1.4'
Se Se -0.0929 2.2259 'International Tables Vol C Tables 4.2.6.8 and 6.1.1.4'

loop_
_geom_angle_atom_site_label_1
_geom_angle_atom_site_label_2
_geom_angle_atom_site_label_3
_geom_angle
N1 Se1 N2 93.05(7)
C1 N1 Se1 107.33(12)
C2 N2 Se1 107.15(11)
N1 C1 C2 116.29(15)
N1 C1 C14 123.42(15)
C2 C1 C14 120.28(14)
N2 C2 C1 116.17(15)
N2 C2 C3 123.52(15)
C1 C2 C3 120.31(14)
C4 C3 C16 120.14(15)
C4 C3 C2 121.88(15)
C16 C3 C2 117.98(14)
C3 C4 C5 120.27(16)
C3 C4 H4 119.9
C5 C4 H4 119.9
C6 C5 C4 120.69(17)
C6 C5 H5 119.7
C4 C5 H5 119.7
C5 C6 C7 120.86(17)
C5 C6 H6 119.6
C7 C6 H6 119.6
C6 C7 C16 119.07(16)
C6 C7 C8 121.57(16)
C16 C7 C8 119.36(16)
C9 C8 C7 121.19(17)
C9 C8 H8 119.4
C7 C8 H8 119.4
C8 C9 C10 121.33(16)
C8 C9 H9 119.3
C10 C9 H9 119.3
C11 C10 C15 118.75(17)
C11 C10 C9 121.96(17)
C15 C10 C9 119.28(17)
C12 C11 C10 121.16(17)
C12 C11 H11 119.4
C10 C11 H11 119.4
C11 C12 C13 120.61(18)
C11 C12 H12 119.7
C13 C12 H12 119.7
C14 C13 C12 120.02(18)
C14 C13 H13 120.0
C12 C13 H13 120.0
C13 C14 C15 120.23(16)
C13 C14 C1 121.33(16)
C15 C14 C1 118.44(14)
C14 C15 C10 119.23(15)
C14 C15 C16 121.21(14)
C10 C15 C16 119.56(16)
C3 C16 C7 118.97(15)
C3 C16 C15 121.77(14)
C7 C16 C15 119.26(15)

loop_
_geom_bond_atom_site_label_1
_geom_bond_atom_site_label_2
_geom_bond_distance
Se1 N1 1.7984(16)
Se1 N2 1.8013(14)
N1 C1 1.312(2)
N2 C2 1.316(2)
C1 C2 1.451(2)
C1 C14 1.458(2)
C2 C3 1.459(2)
C3 C4 1.389(2)
C3 C16 1.417(2)
C4 C5 1.388(3)
C4 H4 0.9300
C5 C6 1.371(3)
C5 H5 0.9300
C6 C7 1.408(3)
C6 H6 0.9300
C7 C16 1.418(2)
C7 C8 1.431(2)
C8 C9 1.351(3)
C8 H8 0.9300
C9 C10 1.430(3)
C9 H9 0.9300
C10 C11 1.411(3)
C10 C15 1.415(2)
C11 C12 1.366(3)
C11 H11 0.9300
C12 C13 1.391(3)
C12 H12 0.9300
C13 C14 1.392(2)
C13 H13 0.9300
C14 C15 1.412(2)
C15 C16 1.445(2)
